data_4119021
loop_
_publ_author_name
'Vanessa Pierroz'
'Tanmaya Joshi'
'Anna Leonidova'
'Cristina Mari'
'Julia Schur'
'Ingo Ott'
'Leone Spiccia'
'Stefano Ferrari'
'Gilles Gasser'

_publ_section_title
;
 Molecular and Cellular Characterization of the Biological Effects of
 Ruthenium(II) Complexes Incorporating 2-Pyridyl-2-pyrimidine-4-carboxylic
 Acid
;
_journal_name_full 'Journal of the American Chemical Society'
_journal_page_first 20376
_journal_page_last 20387
_journal_paper_doi 10.1021/ja307288s
_journal_volume 134
_journal_year 2012
_chemical_formula_moiety 'C36 H34 N8 O3 Ru, 2(Cl O4), 2(O)'
_chemical_formula_sum 'C36 H34 Cl2 N8 O13 Ru'
_chemical_formula_weight 958.68
_chemical_name_common RuCppLOH
_chemical_name_systematic
; 
 ? 
;
_space_group_IT_number 14
_symmetry_cell_setting monoclinic
_symmetry_space_group_name_Hall '-P 2ybc'
_symmetry_space_group_name_H-M 'P 1 21/c 1'
_atom_sites_solution_hydrogens geom
_atom_sites_solution_primary direct
_atom_sites_solution_secondary difmap
_audit_creation_method SHELXL-97
_cell_angle_alpha 90.00
_cell_angle_beta 99.325(3)
_cell_angle_gamma 90.00
_cell_formula_units_Z 4
_cell_length_a 15.8449(7)
_cell_length_b 14.7672(8)
_cell_length_c 16.7863(9)
_cell_measurement_reflns_used 5663
_cell_measurement_temperature 173(2)
_cell_measurement_theta_max 24.85
_cell_measurement_theta_min 2.37
_cell_volume 3875.8(3)
_computing_cell_refinement 'Bruker Apex2 v2.0'
_computing_data_collection 'Bruker Apex2 v2.0'
_computing_data_reduction 'Bruker Apex2 v2.0'
_computing_molecular_graphics X-Seed
_computing_publication_material CIFTAB
_computing_structure_refinement 'SHELXL-97 (Sheldrick, 1997)'
_computing_structure_solution 'SHELXS-97 (Sheldrick, 1990)'
_diffrn_ambient_temperature 173(2)
_diffrn_measured_fraction_theta_full 0.998
_diffrn_measured_fraction_theta_max 0.998
_diffrn_measurement_device_type 'Bruker X8 Apex CCD'
_diffrn_measurement_method 'phi and omega scans'
_diffrn_radiation_monochromator graphite
_diffrn_radiation_source 'fine-focus sealed tube'
_diffrn_radiation_type MoK\a
_diffrn_radiation_wavelength 0.71073
_diffrn_reflns_av_R_equivalents 0.0611
_diffrn_reflns_av_sigmaI/netI 0.0490
_diffrn_reflns_limit_h_max 18
_diffrn_reflns_limit_h_min -18
_diffrn_reflns_limit_k_max 17
_diffrn_reflns_limit_k_min -17
_diffrn_reflns_limit_l_max 18
_diffrn_reflns_limit_l_min -20
_diffrn_reflns_number 36905
_diffrn_reflns_theta_full 25.05
_diffrn_reflns_theta_max 25.05
_diffrn_reflns_theta_min 2.76
_exptl_absorpt_coefficient_mu 0.620
_exptl_absorpt_correction_T_max 0.9696
_exptl_absorpt_correction_T_min 0.8007
_exptl_absorpt_correction_type multi-scan
_exptl_absorpt_process_details SADABS
_exptl_crystal_colour red
_exptl_crystal_density_diffrn 1.643
_exptl_crystal_description plate
_exptl_crystal_F_000 1952
_exptl_crystal_size_max 0.38
_exptl_crystal_size_mid 0.10
_exptl_crystal_size_min 0.05
_refine_diff_density_max 0.770
_refine_diff_density_min -0.630
_refine_diff_density_rms 0.090
_refine_ls_extinction_method none
_refine_ls_goodness_of_fit_ref 1.106
_refine_ls_hydrogen_treatment mixed
_refine_ls_matrix_type full
_refine_ls_number_parameters 585
_refine_ls_number_reflns 6850
_refine_ls_number_restraints 2
_refine_ls_restrained_S_all 1.106
_refine_ls_R_factor_all 0.0760
_refine_ls_R_factor_gt 0.0529
_refine_ls_shift/su_max 0.001
_refine_ls_shift/su_mean 0.000
_refine_ls_structure_factor_coef Fsqd
_refine_ls_weighting_details 'calc w=1/[\s^2^(Fo^2^)+(0.0703P)^2^+3.1725P] where P=(Fo^2^+2Fc^2^)/3'
_refine_ls_weighting_scheme calc
_refine_ls_wR_factor_gt 0.1321
_refine_ls_wR_factor_ref 0.1445
_reflns_number_gt 5149
_reflns_number_total 6850
_reflns_threshold_expression >2sigma(I)
_cod_data_source_file ja307288s_si_004.cif
_cod_data_source_block RuCppLOH
_cod_database_code 4119021

loop_
_symmetry_equiv_pos_as_xyz
'x, y, z'
'-x, y+1/2, -z+1/2'
'-x, -y, -z'
'x, -y-1/2, z-1/2'

loop_
_atom_site_label
_atom_site_type_symbol
_atom_site_fract_x
_atom_site_fract_y
_atom_site_fract_z
_atom_site_U_iso_or_equiv
_atom_site_adp_type
_atom_site_occupancy
_atom_site_symmetry_multiplicity
_atom_site_calc_flag
_atom_site_refinement_flags
_atom_site_disorder_assembly
_atom_site_disorder_group
Ru1 Ru 0.28220(2) 0.49549(2) 0.15834(2) 0.02401(14) Uani 1 1 d . . .
Cl1 Cl 0.09347(8) 0.32144(9) 0.36316(8) 0.0453(3) Uani 1 1 d . . .
O1 O 0.0975(2) 0.2506(3) 0.4264(3) 0.0698(13) Uani 1 1 d . . .
N1 N 0.3082(2) 0.4994(2) 0.2901(2) 0.0299(9) Uani 1 1 d . . .
C1 C 0.4542(3) 0.4798(3) 0.1193(4) 0.0409(13) Uani 1 1 d . . .
H1 H 0.4272 0.4718 0.0649 0.049 Uiso 1 1 calc R . .
Cl2 Cl 0.53189(9) 0.75396(11) 0.07975(10) 0.0580(4) Uani 1 1 d . . .
O2 O 0.1026(3) 0.4079(3) 0.4039(3) 0.0894(17) Uani 1 1 d . . .
N2 N 0.4070(3) 0.4950(2) 0.1786(3) 0.0327(9) Uani 1 1 d . . .
C2 C 0.5374(3) 0.4765(4) 0.1381(4) 0.0478(15) Uani 1 1 d . . .
H2 H 0.5725 0.4649 0.0985 0.057 Uiso 1 1 calc R . .
H7O H -0.2788(18) 1.229(5) 0.151(4) 0.09(3) Uiso 1 1 d D . .
O3 O 0.0170(2) 0.3169(3) 0.3082(2) 0.0544(10) Uani 1 1 d . . .
N3 N 0.2672(2) 0.6335(2) 0.1600(2) 0.0250(8) Uani 1 1 d . . .
C3 C 0.5737(4) 0.4911(3) 0.2215(4) 0.0479(15) Uani 1 1 d . . .
H3 H 0.6343 0.4905 0.2353 0.057 Uiso 1 1 calc R . .
O4 O 0.1566(2) 0.3081(3) 0.3131(2) 0.0506(10) Uani 1 1 d . . .
N4 N 0.1583(2) 0.5058(2) 0.1465(2) 0.0256(8) Uani 1 1 d . . .
C4 C 0.5261(3) 0.5060(3) 0.2836(4) 0.0467(14) Uani 1 1 d . . .
H4 H 0.5523 0.5146 0.3381 0.056 Uiso 1 1 calc R . .
O5 O -0.3667(3) 1.2744(3) 0.1055(3) 0.0794(14) Uani 1 1 d . . .
N5 N 0.1672(2) 0.7489(2) 0.1458(2) 0.0253(8) Uani 1 1 d . . .
C5 C 0.4433(3) 0.5073(3) 0.2614(3) 0.0327(11) Uani 1 1 d . . .
O6 O 0.4957(3) 0.7384(4) 0.3244(4) 0.119(2) Uani 1 1 d . . .
N6 N 0.1215(3) 0.9258(3) 0.1328(3) 0.0429(11) Uani 1 1 d D . .
C6 C 0.3870(3) 0.5155(3) 0.3233(3) 0.0336(11) Uani 1 1 d . . .
O7 O -0.2238(3) 1.2121(3) 0.1620(2) 0.0554(11) Uani 1 1 d D . .
N7 N 0.2658(2) 0.4855(2) 0.0273(2) 0.0273(9) Uani 1 1 d . . .
C7 C 0.4095(3) 0.5352(4) 0.4090(3) 0.0422(13) Uani 1 1 d . . .
H7 H 0.4675 0.5498 0.4291 0.051 Uiso 1 1 calc R . .
O8 O -0.1961(3) 1.2371(3) 0.0339(3) 0.0751(14) Uani 1 1 d . . .
N8 N 0.2858(2) 0.3574(2) 0.1433(2) 0.0286(9) Uani 1 1 d . . .
C8 C 0.3529(3) 0.5343(4) 0.4632(3) 0.0423(13) Uani 1 1 d . . .
H8 H 0.3690 0.5477 0.5190 0.051 Uiso 1 1 calc R . .
O9 O 0.2530(2) 0.9677(2) 0.1407(2) 0.0449(9) Uani 1 1 d . . .
C9 C 0.2753(4) 0.5135(3) 0.4309(3) 0.0395(12) Uani 1 1 d . . .
H9 H 0.2320 0.5088 0.4637 0.047 Uiso 1 1 calc R . .
O10 O 0.5372(7) 0.8101(8) 0.0005(8) 0.115(5) Uani 0.477(6) 1 d P A 2
C10 C 0.2546(3) 0.4974(3) 0.3443(3) 0.0335(11) Uani 1 1 d . . .
H10 H 0.1965 0.4840 0.3238 0.040 Uiso 1 1 calc R . .
O11 O 0.6058(5) 0.8089(6) 0.0981(5) 0.056(2) Uani 0.523(6) 1 d P A 1
C11 C 0.3015(3) 0.2972(3) 0.2073(3) 0.0354(12) Uani 1 1 d . . .
H11 H 0.3100 0.3183 0.2615 0.043 Uiso 1 1 calc R . .
O12 O 0.5464(5) 0.6860(5) 0.0180(5) 0.061(3) Uani 0.523(6) 1 d P A 1
C12 C 0.3045(3) 0.2047(3) 0.1904(4) 0.0436(14) Uani 1 1 d . . .
H12 H 0.3156 0.1621 0.2332 0.052 Uiso 1 1 calc R . .
O13 O 0.4639(5) 0.8030(7) 0.0623(5) 0.073(3) Uani 0.523(6) 1 d P A 1
C13 C 0.2906(3) 0.1743(3) 0.1078(4) 0.0453(14) Uani 1 1 d . . .
H13 H 0.2914 0.1113 0.0968 0.054 Uiso 1 1 calc R . .
O14 O 0.5099(8) 0.8073(11) 0.1449(14) 0.169(9) Uani 0.477(6) 1 d P A 2
C14 C 0.2758(3) 0.2362(3) 0.0422(3) 0.0406(13) Uani 1 1 d . . .
H14 H 0.2679 0.2162 -0.0123 0.049 Uiso 1 1 calc R . .
O15 O 0.5991(8) 0.7120(14) 0.1001(11) 0.166(9) Uani 0.477(6) 1 d P A 2
C15 C 0.2737(3) 0.3272(3) 0.0616(3) 0.0301(11) Uani 1 1 d . . .
O16 O 0.4642(7) 0.6962(6) 0.0498(6) 0.070(3) Uani 0.477(6) 1 d P A 2
C16 C 0.2612(3) 0.3990(3) -0.0044(3) 0.0301(11) Uani 1 1 d . . .
O17 O 0.5308(5) 0.7019(5) 0.1606(4) 0.052(2) Uani 0.523(6) 1 d P A 1
C17 C 0.2469(3) 0.3833(4) -0.0915(3) 0.0405(12) Uani 1 1 d . . .
H17 H 0.2429 0.3231 -0.1116 0.049 Uiso 1 1 calc R . .
C18 C 0.2390(3) 0.4571(4) -0.1463(3) 0.0424(13) Uani 1 1 d . . .
H18 H 0.2316 0.4476 -0.2030 0.051 Uiso 1 1 calc R . .
C19 C 0.2423(3) 0.5422(4) -0.1143(3) 0.0398(13) Uani 1 1 d . . .
H19 H 0.2356 0.5934 -0.1489 0.048 Uiso 1 1 calc R . .
C20 C 0.2559(3) 0.5546(3) -0.0280(3) 0.0341(11) Uani 1 1 d . . .
H20 H 0.2581 0.6148 -0.0080 0.041 Uiso 1 1 calc R . .
C21 C 0.1045(3) 0.4378(3) 0.1398(3) 0.0343(11) Uani 1 1 d . . .
H21 H 0.1258 0.3777 0.1459 0.041 Uiso 1 1 calc R . .
C22 C 0.0231(3) 0.4515(3) 0.1251(3) 0.0381(12) Uani 1 1 d . . .
H22 H -0.0155 0.4018 0.1198 0.046 Uiso 1 1 calc R . .
C23 C -0.0069(3) 0.5383(4) 0.1171(3) 0.0381(12) Uani 1 1 d . . .
H23 H -0.0669 0.5484 0.1064 0.046 Uiso 1 1 calc R . .
C24 C 0.0467(3) 0.6101(3) 0.1241(3) 0.0305(11) Uani 1 1 d . . .
H24 H 0.0263 0.6707 0.1182 0.037 Uiso 1 1 calc R . .
C25 C 0.1282(3) 0.5912(3) 0.1393(3) 0.0245(10) Uani 1 1 d . . .
C26 C 0.1901(3) 0.6630(3) 0.1492(3) 0.0236(10) Uani 1 1 d . . .
C27 C 0.3255(3) 0.6981(3) 0.1690(3) 0.0294(11) Uani 1 1 d . . .
H27 H 0.3841 0.6811 0.1781 0.035 Uiso 1 1 calc R . .
C28 C 0.3060(3) 0.7874(3) 0.1658(3) 0.0320(11) Uani 1 1 d . . .
H28 H 0.3499 0.8318 0.1724 0.038 Uiso 1 1 calc R . .
C29 C 0.2258(3) 0.8112(3) 0.1535(3) 0.0275(10) Uani 1 1 d . . .
C30 C 0.2015(3) 0.9091(3) 0.1423(3) 0.0330(11) Uani 1 1 d . . .
C31 C 0.0862(4) 1.0132(3) 0.1010(4) 0.0466(14) Uani 1 1 d . . .
H31A H 0.0282 1.0031 0.0703 0.056 Uiso 1 1 calc R . .
H31B H 0.1224 1.0374 0.0631 0.056 Uiso 1 1 calc R . .
C32 C 0.0811(4) 1.0821(4) 0.1655(4) 0.0614(17) Uani 1 1 d . . .
H32A H 0.1368 1.0860 0.2019 0.074 Uiso 1 1 calc R . .
H32B H 0.0371 1.0637 0.1981 0.074 Uiso 1 1 calc R . .
C33 C 0.0576(4) 1.1759(4) 0.1265(4) 0.0554(16) Uani 1 1 d . . .
H33A H 0.0661 1.2223 0.1696 0.067 Uiso 1 1 calc R . .
H33B H 0.0981 1.1895 0.0889 0.067 Uiso 1 1 calc R . .
C34 C -0.0279(4) 1.1843(4) 0.0832(4) 0.0575(16) Uani 1 1 d . . .
H34A H -0.0402 1.1345 0.0435 0.069 Uiso 1 1 calc R . .
H34B H -0.0344 1.2425 0.0536 0.069 Uiso 1 1 calc R . .
C35 C -0.0890(4) 1.1803(4) 0.1428(3) 0.0530(15) Uani 1 1 d . . .
H35A H -0.0943 1.1170 0.1607 0.064 Uiso 1 1 calc R . .
H35B H -0.0666 1.2174 0.1907 0.064 Uiso 1 1 calc R . .
C36 C -0.1717(4) 1.2136(4) 0.1066(3) 0.0489(15) Uani 1 1 d . . .
H6N H 0.083(3) 0.882(3) 0.133(3) 0.059 Uiso 1 1 d D . .

loop_
_atom_site_aniso_label
_atom_site_aniso_U_11
_atom_site_aniso_U_22
_atom_site_aniso_U_33
_atom_site_aniso_U_23
_atom_site_aniso_U_13
_atom_site_aniso_U_12
Ru1 0.0225(2) 0.0171(2) 0.0328(2) 0.00138(16) 0.00546(15) 0.00052(14)
Cl1 0.0312(7) 0.0489(8) 0.0570(9) -0.0085(7) 0.0111(6) -0.0121(6)
O1 0.040(2) 0.096(3) 0.070(3) 0.030(3) -0.001(2) -0.023(2)
N1 0.028(2) 0.023(2) 0.039(2) 0.0070(17) 0.0053(18) 0.0033(16)
C1 0.034(3) 0.037(3) 0.054(4) 0.005(3) 0.015(3) 0.005(2)
Cl2 0.0410(9) 0.0497(9) 0.0827(12) 0.0052(8) 0.0080(8) -0.0001(7)
O2 0.067(3) 0.080(3) 0.133(4) -0.057(3) 0.050(3) -0.034(3)
N2 0.030(2) 0.0170(19) 0.052(3) 0.0030(18) 0.0100(19) 0.0035(16)
C2 0.022(3) 0.047(3) 0.076(4) 0.013(3) 0.011(3) 0.010(2)
O3 0.029(2) 0.055(2) 0.078(3) 0.001(2) 0.0051(19) 0.0000(18)
N3 0.021(2) 0.0195(18) 0.034(2) 0.0016(16) 0.0037(16) 0.0000(15)
C3 0.030(3) 0.041(3) 0.072(4) 0.014(3) 0.006(3) 0.004(2)
O4 0.036(2) 0.051(2) 0.070(3) 0.000(2) 0.0227(19) 0.0003(18)
N4 0.0236(19) 0.0202(19) 0.033(2) 0.0000(16) 0.0064(16) -0.0015(15)
C4 0.031(3) 0.044(3) 0.062(4) 0.015(3) -0.002(3) -0.005(2)
O5 0.062(3) 0.053(3) 0.118(4) 0.001(3) -0.002(3) 0.011(2)
N5 0.023(2) 0.0181(18) 0.035(2) 0.0000(16) 0.0046(16) 0.0008(15)
C5 0.029(3) 0.023(2) 0.045(3) 0.003(2) 0.003(2) 0.000(2)
O6 0.059(3) 0.105(5) 0.194(7) -0.030(4) 0.024(4) -0.008(3)
N6 0.032(3) 0.027(2) 0.069(3) 0.004(2) 0.004(2) 0.0040(19)
C6 0.030(3) 0.024(2) 0.045(3) 0.005(2) 0.001(2) -0.003(2)
O7 0.056(3) 0.056(3) 0.054(3) 0.000(2) 0.007(2) -0.006(2)
N7 0.0197(19) 0.027(2) 0.035(2) -0.0011(17) 0.0050(16) 0.0014(15)
C7 0.034(3) 0.041(3) 0.048(3) 0.005(3) -0.005(2) -0.005(2)
O8 0.082(3) 0.086(3) 0.059(3) 0.024(3) 0.018(2) 0.032(3)
N8 0.0180(19) 0.0215(19) 0.047(3) 0.0052(18) 0.0073(17) 0.0001(15)
C8 0.047(3) 0.039(3) 0.039(3) 0.001(2) -0.002(3) -0.001(3)
O9 0.037(2) 0.0254(18) 0.072(3) 0.0035(18) 0.0079(18) -0.0035(16)
C9 0.046(3) 0.031(3) 0.041(3) 0.003(2) 0.007(2) 0.001(2)
O10 0.059(7) 0.102(9) 0.182(13) 0.090(9) 0.006(7) 0.012(6)
C10 0.033(3) 0.027(3) 0.040(3) 0.004(2) 0.005(2) -0.002(2)
O11 0.046(5) 0.054(5) 0.069(6) -0.008(4) 0.012(4) -0.028(4)
C11 0.029(3) 0.027(3) 0.051(3) 0.007(2) 0.009(2) 0.001(2)
O12 0.051(5) 0.057(5) 0.074(6) -0.035(4) 0.007(4) -0.011(4)
C12 0.033(3) 0.031(3) 0.071(4) 0.021(3) 0.019(3) 0.005(2)
O13 0.038(5) 0.109(8) 0.069(6) 0.005(5) 0.001(4) 0.054(5)
C13 0.040(3) 0.027(3) 0.071(4) -0.008(3) 0.015(3) -0.003(2)
O14 0.060(8) 0.154(14) 0.31(3) -0.119(16) 0.070(12) -0.015(9)
C14 0.033(3) 0.030(3) 0.058(4) -0.004(3) 0.006(2) -0.004(2)
O15 0.045(7) 0.26(2) 0.193(16) 0.104(16) 0.017(9) 0.083(11)
C15 0.018(2) 0.026(2) 0.046(3) -0.004(2) 0.004(2) 0.0002(19)
O16 0.086(8) 0.052(6) 0.073(7) 0.013(5) 0.018(5) 0.003(5)
C16 0.021(2) 0.029(2) 0.041(3) 0.002(2) 0.006(2) 0.0007(19)
O17 0.047(5) 0.061(5) 0.046(5) 0.023(4) 0.002(3) -0.004(4)
C17 0.032(3) 0.041(3) 0.049(3) -0.006(3) 0.008(2) 0.000(2)
C18 0.038(3) 0.055(3) 0.034(3) 0.003(3) 0.003(2) 0.000(3)
C19 0.036(3) 0.040(3) 0.044(3) 0.011(3) 0.007(2) 0.008(2)
C20 0.034(3) 0.030(3) 0.039(3) 0.005(2) 0.007(2) 0.002(2)
C21 0.028(3) 0.023(2) 0.053(3) 0.002(2) 0.008(2) -0.002(2)
C22 0.030(3) 0.031(3) 0.053(3) -0.003(2) 0.006(2) -0.011(2)
C23 0.023(3) 0.044(3) 0.048(3) -0.003(3) 0.007(2) -0.001(2)
C24 0.025(3) 0.027(2) 0.038(3) 0.000(2) 0.004(2) 0.004(2)
C25 0.024(2) 0.024(2) 0.027(2) -0.0001(19) 0.0054(19) -0.0032(18)
C26 0.025(2) 0.020(2) 0.027(2) 0.0018(18) 0.0046(19) 0.0001(18)
C27 0.018(2) 0.024(2) 0.046(3) 0.003(2) 0.005(2) -0.0062(19)
C28 0.029(3) 0.022(2) 0.044(3) 0.002(2) 0.002(2) -0.007(2)
C29 0.029(3) 0.022(2) 0.029(3) 0.000(2) 0.000(2) 0.002(2)
C30 0.040(3) 0.022(2) 0.036(3) -0.002(2) 0.003(2) -0.003(2)
C31 0.051(3) 0.032(3) 0.057(4) 0.009(3) 0.009(3) 0.012(2)
C32 0.061(4) 0.064(4) 0.056(4) -0.001(3) -0.002(3) 0.019(3)
C33 0.059(4) 0.038(3) 0.067(4) -0.002(3) 0.003(3) 0.008(3)
C34 0.060(4) 0.039(3) 0.072(4) -0.007(3) 0.008(3) 0.000(3)
C35 0.055(4) 0.056(4) 0.046(4) 0.008(3) 0.004(3) -0.009(3)
C36 0.081(5) 0.038(3) 0.029(3) 0.000(3) 0.012(3) 0.006(3)

loop_
_atom_type_symbol
_atom_type_description
_atom_type_scat_dispersion_real
_atom_type_scat_dispersion_imag
_atom_type_scat_source
C C 0.0033 0.0016 'International Tables Vol C Tables 4.2.6.8 and 6.1.1.4'
H H 0.0000 0.0000 'International Tables Vol C Tables 4.2.6.8 and 6.1.1.4'
N N 0.0061 0.0033 'International Tables Vol C Tables 4.2.6.8 and 6.1.1.4'
O O 0.0106 0.0060 'International Tables Vol C Tables 4.2.6.8 and 6.1.1.4'
Cl Cl 0.1484 0.1585 'International Tables Vol C Tables 4.2.6.8 and 6.1.1.4'
Ru Ru -1.2594 0.8363 'International Tables Vol C Tables 4.2.6.8 and 6.1.1.4'

loop_
_geom_angle_atom_site_label_1
_geom_angle_atom_site_label_2
_geom_angle_atom_site_label_3
_geom_angle
N4 Ru1 N2 174.10(15)
N4 Ru1 N3 78.88(14)
N2 Ru1 N3 96.76(14)
N4 Ru1 N8 96.45(14)
N2 Ru1 N8 88.28(14)
N3 Ru1 N8 172.63(15)
N4 Ru1 N7 87.05(14)
N2 Ru1 N7 97.34(16)
N3 Ru1 N7 94.93(14)
N8 Ru1 N7 79.03(14)
N4 Ru1 N1 97.07(15)
N2 Ru1 N1 78.70(16)
N3 Ru1 N1 87.90(13)
N8 Ru1 N1 98.40(14)
N7 Ru1 N1 175.40(13)
O3 Cl1 O4 102.8(2)
O3 Cl1 O2 111.3(3)
O4 Cl1 O2 112.1(2)
O3 Cl1 O1 111.7(2)
O4 Cl1 O1 111.9(3)
O2 Cl1 O1 107.1(3)
C6 N1 C10 112.5(4)
C6 N1 Ru1 116.6(3)
C10 N1 Ru1 130.5(3)
C2 C1 N2 118.9(6)
C2 C1 H1 120.6
N2 C1 H1 120.6
O15 Cl2 O13 175.4(12)
O15 Cl2 O16 111.8(12)
O13 Cl2 O16 72.4(6)
O15 Cl2 O11 65.2(10)
O13 Cl2 O11 111.0(6)
O16 Cl2 O11 170.4(5)
O15 Cl2 O14 111.7(13)
O13 Cl2 O14 64.4(8)
O16 Cl2 O14 110.0(7)
O11 Cl2 O14 79.3(6)
O15 Cl2 O12 68.3(10)
O13 Cl2 O12 116.0(6)
O16 Cl2 O12 62.2(5)
O11 Cl2 O12 108.8(4)
O14 Cl2 O12 170.1(8)
O15 Cl2 O17 69.0(8)
O13 Cl2 O17 110.3(5)
O16 Cl2 O17 84.1(5)
O11 Cl2 O17 102.6(4)
O14 Cl2 O17 64.5(9)
O12 Cl2 O17 107.3(5)
O15 Cl2 O10 109.6(8)
O13 Cl2 O10 70.8(6)
O16 Cl2 O10 99.2(6)
O11 Cl2 O10 74.2(6)
O14 Cl2 O10 114.0(11)
O12 Cl2 O10 74.5(6)
O17 Cl2 O10 176.7(6)
C1 N2 C5 123.5(4)
C1 N2 Ru1 122.4(4)
C5 N2 Ru1 114.0(3)
C1 C2 C3 117.3(5)
C1 C2 H2 121.3
C3 C2 H2 121.3
C26 N3 C27 113.9(4)
C26 N3 Ru1 116.4(3)
C27 N3 Ru1 129.7(3)
C4 C3 C2 124.6(5)
C4 C3 H3 117.7
C2 C3 H3 117.7
C21 N4 C25 119.6(4)
C21 N4 Ru1 125.5(3)
C25 N4 Ru1 114.8(3)
C5 C4 C3 115.3(6)
C5 C4 H4 122.3
C3 C4 H4 122.3
C29 N5 C26 119.4(4)
C4 C5 N2 120.3(5)
C4 C5 C6 119.6(5)
N2 C5 C6 120.0(4)
C30 N6 C31 121.8(4)
C30 N6 H6N 122(4)
C31 N6 H6N 115(4)
N1 C6 C7 121.5(5)
N1 C6 C5 109.3(4)
C7 C6 C5 129.2(4)
C36 O7 H7O 123(5)
C20 N7 C16 115.7(4)
C20 N7 Ru1 128.0(3)
C16 N7 Ru1 116.2(3)
C8 C7 C6 124.7(5)
C8 C7 H7 117.6
C6 C7 H7 117.6
C11 N8 C15 121.7(4)
C11 N8 Ru1 123.0(3)
C15 N8 Ru1 115.2(3)
C9 C8 C7 113.6(5)
C9 C8 H8 123.2
C7 C8 H8 123.2
C8 C9 C10 120.1(5)
C8 C9 H9 120.0
C10 C9 H9 120.0
N1 C10 C9 127.4(5)
N1 C10 H10 116.3
C9 C10 H10 116.3
N8 C11 C12 118.5(5)
N8 C11 H11 120.8
C12 C11 H11 120.8
C11 C12 C13 119.7(5)
C11 C12 H12 120.1
C13 C12 H12 120.1
C14 C13 C12 121.7(5)
C14 C13 H13 119.1
C12 C13 H13 119.1
C15 C14 C13 116.7(5)
C15 C14 H14 121.7
C13 C14 H14 121.7
C14 C15 N8 121.7(4)
C14 C15 C16 120.6(4)
N8 C15 C16 117.6(4)
N7 C16 C17 121.5(4)
N7 C16 C15 111.7(4)
C17 C16 C15 126.8(4)
C18 C17 C16 120.7(5)
C18 C17 H17 119.6
C16 C17 H17 119.6
C19 C18 C17 117.2(5)
C19 C18 H18 121.4
C17 C18 H18 121.4
C18 C19 C20 120.2(5)
C18 C19 H19 119.9
C20 C19 H19 119.9
N7 C20 C19 124.6(4)
N7 C20 H20 117.7
C19 C20 H20 117.7
C22 C21 N4 120.9(4)
C22 C21 H21 119.5
N4 C21 H21 119.5
C21 C22 C23 119.1(5)
C21 C22 H22 120.4
C23 C22 H22 120.4
C24 C23 C22 121.6(5)
C24 C23 H23 119.2
C22 C23 H23 119.2
C25 C24 C23 115.8(4)
C25 C24 H24 122.1
C23 C24 H24 122.1
C24 C25 N4 122.9(4)
C24 C25 C26 120.0(4)
N4 C25 C26 117.1(4)
N3 C26 N5 125.6(4)
N3 C26 C25 112.6(4)
N5 C26 C25 121.8(4)
N3 C27 C28 123.3(4)
N3 C27 H27 118.4
C28 C27 H27 118.4
C29 C28 C27 118.7(4)
C29 C28 H28 120.6
C27 C28 H28 120.6
N5 C29 C28 119.2(4)
N5 C29 C30 120.3(4)
C28 C29 C30 120.3(4)
O9 C30 N6 121.8(5)
O9 C30 C29 122.6(5)
N6 C30 C29 115.6(4)
N6 C31 C32 113.3(5)
N6 C31 H31A 108.9
C32 C31 H31A 108.9
N6 C31 H31B 108.9
C32 C31 H31B 108.9
H31A C31 H31B 107.7
C31 C32 C33 109.8(5)
C31 C32 H32A 109.7
C33 C32 H32A 109.7
C31 C32 H32B 109.7
C33 C32 H32B 109.7
H32A C32 H32B 108.2
C34 C33 C32 115.6(5)
C34 C33 H33A 108.4
C32 C33 H33A 108.4
C34 C33 H33B 108.4
C32 C33 H33B 108.4
H33A C33 H33B 107.4
C33 C34 C35 108.4(5)
C33 C34 H34A 110.0
C35 C34 H34A 110.0
C33 C34 H34B 110.0
C35 C34 H34B 110.0
H34A C34 H34B 108.4
C36 C35 C34 110.3(5)
C36 C35 H35A 109.6
C34 C35 H35A 109.6
C36 C35 H35B 109.6
C34 C35 H35B 109.6
H35A C35 H35B 108.1
O8 C36 O7 123.1(6)
O8 C36 C35 128.0(5)
O7 C36 C35 108.8(5)

loop_
_geom_bond_atom_site_label_1
_geom_bond_atom_site_label_2
_geom_bond_distance
Ru1 N4 1.947(4)
Ru1 N2 1.951(4)
Ru1 N3 2.053(3)
Ru1 N8 2.058(4)
Ru1 N7 2.178(4)
Ru1 N1 2.184(4)
Cl1 O3 1.400(4)
Cl1 O4 1.421(4)
Cl1 O2 1.445(4)
Cl1 O1 1.484(4)
N1 C6 1.304(6)
N1 C10 1.341(6)
C1 C2 1.306(7)
C1 N2 1.358(6)
C1 H1 0.9500
Cl2 O15 1.232(11)
Cl2 O13 1.291(7)
Cl2 O16 1.399(10)
Cl2 O11 1.417(7)
Cl2 O14 1.436(15)
Cl2 O12 1.488(7)
Cl2 O17 1.561(7)
Cl2 O10 1.581(11)
N2 C5 1.428(7)
C2 C3 1.440(8)
C2 H2 0.9500
N3 C26 1.282(5)
N3 C27 1.319(5)
C3 C4 1.400(8)
C3 H3 0.9500
N4 C21 1.309(5)
N4 C25 1.347(5)
C4 C5 1.305(7)
C4 H4 0.9500
N5 C29 1.298(5)
N5 C26 1.319(5)
C5 C6 1.479(7)
N6 C30 1.275(6)
N6 C31 1.472(6)
N6 H6N 0.88(2)
C6 C7 1.455(7)
O7 C36 1.340(7)
O7 H7O 0.90(2)
N7 C20 1.370(6)
N7 C16 1.382(6)
C7 C8 1.378(7)
C7 H7 0.9500
O8 C36 1.268(6)
N8 C11 1.386(6)
N8 C15 1.424(6)
C8 C9 1.297(7)
C8 H8 0.9500
O9 C30 1.193(5)
C9 C10 1.458(7)
C9 H9 0.9500
C10 H10 0.9500
C11 C12 1.397(7)
C11 H11 0.9500
C12 C13 1.440(8)
C12 H12 0.9500
C13 C14 1.421(7)
C13 H13 0.9500
C14 C15 1.384(6)
C14 H14 0.9500
C15 C16 1.524(6)
C16 C17 1.461(7)
C17 C18 1.418(7)
C17 H17 0.9500
C18 C19 1.365(8)
C18 H18 0.9500
C19 C20 1.441(7)
C19 H19 0.9500
C20 H20 0.9500
C21 C22 1.290(6)
C21 H21 0.9500
C22 C23 1.366(7)
C22 H22 0.9500
C23 C24 1.352(6)
C23 H23 0.9500
C24 C25 1.305(6)
C24 H24 0.9500
C25 C26 1.436(6)
C27 C28 1.354(6)
C27 H27 0.9500
C28 C29 1.302(6)
C28 H28 0.9500
C29 C30 1.500(6)
C31 C32 1.498(8)
C31 H31A 0.9900
C31 H31B 0.9900
C32 C33 1.551(8)
C32 H32A 0.9900
C32 H32B 0.9900
C33 C34 1.437(8)
C33 H33A 0.9900
C33 H33B 0.9900
C34 C35 1.501(8)
C34 H34A 0.9900
C34 H34B 0.9900
C35 C36 1.439(8)
C35 H35A 0.9900
C35 H35B 0.9900

loop_
_geom_hbond_atom_site_label_D
_geom_hbond_atom_site_label_H
_geom_hbond_atom_site_label_A
_geom_hbond_distance_DH
_geom_hbond_distance_HA
_geom_hbond_distance_DA
_geom_hbond_angle_DHA
_geom_hbond_site_symmetry_A
N6 H6N O3 0.88(2) 2.22(3) 3.015(6) 149(5) 2
O7 H7O O5 0.90(2) 1.62(3) 2.485(6) 160(7) .
